data_7700887
loop_
_publ_author_name
'Haghdoost, Mohammad Mehdi'
'Golbaghi, Golara'
'Guard, Juliette'
'Sielanczyk, Sarah'
'Patten, Shunmoogum A.'
'Castonguay, Annie'

_publ_section_title
;
 Synthesis, characterization and biological evaluation of cationic
 organoruthenium(ii) fluorene complexes: influence of the nature of the
 counteranion.
;
_journal_issue 35
_journal_name_full 'Dalton transactions (Cambridge, England : 2003)'
_journal_page_first 13396
_journal_page_last 13405
_journal_paper_doi 10.1039/c9dt00143c
_journal_volume 48
_journal_year 2019
_chemical_absolute_configuration unk
_chemical_formula_moiety '1(C25 H20 Cl N2 Ru), B F4'
_chemical_formula_sum 'C25 H20 B Cl F4 N2 Ru'
_chemical_formula_weight 571.76
_chemical_name_common 3[BF4]
_chemical_name_systematic 3[BF4]
_space_group_crystal_system orthorhombic
_space_group_IT_number 19
_space_group_name_Hall 'P 2ac 2ab'
_space_group_name_H-M_alt 'P 21 21 21'
_symmetry_space_group_name_Hall 'P 2ac 2ab'
_symmetry_space_group_name_H-M 'P 21 21 21'
_atom_sites_solution_hydrogens geom
_atom_sites_solution_primary direct
_audit_creation_date 2016-08-29
_audit_creation_method
;
Olex2 1.2
(compiled 2016.08.25 svn.r3337 for OlexSys, GUI svn.r5221)
;
_audit_update_record
;
2019-01-06 deposited with the CCDC.    2019-07-23 downloaded from the CCDC.
;
_cell_angle_alpha 90
_cell_angle_beta 90
_cell_angle_gamma 90
_cell_formula_units_Z 4
_cell_length_a 6.4160(3)
_cell_length_b 16.3665(8)
_cell_length_c 20.9513(10)
_cell_measurement_reflns_used 9724
_cell_measurement_temperature 100
_cell_measurement_theta_max 72.16
_cell_measurement_theta_min 2.70
_cell_volume 2200.04(18)
_computing_cell_refinement
'SAINT (2013) V8.34A; Integration Software for Single Crystal Data. Bruker AXS Inc., Madison, WI 53719-1173.'
_computing_data_collection
;
APEX 2 (2013) Bruker AXS Inc., Madison, WI 53719-1173.
;
_computing_data_reduction
'SAINT (2013) V8.34A; Integration Software for Single Crystal Data. Bruker AXS Inc., Madison, WI 53719-1173.'
_computing_molecular_graphics 'Olex2 (Dolomanov et al., 2009)'
_computing_publication_material 'Olex2 (Dolomanov et al., 2009)'
_computing_structure_refinement 'XL (Sheldrick, 2008)'
_computing_structure_solution 'XS (Sheldrick, 2008)'
_diffrn_ambient_temperature 100
_diffrn_detector 'CCD area detector'
_diffrn_detector_area_resol_mean 8.3
_diffrn_detector_type 'Bruker APEX2 CCD'
_diffrn_measured_fraction_theta_full 0.979
_diffrn_measured_fraction_theta_max 0.996
_diffrn_measurement_device 'three-circle diffractometer'
_diffrn_measurement_device_type 'Bruker Smart APEX'
_diffrn_measurement_method '\w scans'
_diffrn_radiation_collimation 'Focusing mirrors'
_diffrn_radiation_monochromator 'Quazar MX Mirror Optics'
_diffrn_radiation_probe x-ray
_diffrn_radiation_type CuK\a
_diffrn_radiation_wavelength 1.54178
_diffrn_reflns_av_R_equivalents 0.0488
_diffrn_reflns_av_unetI/netI 0.0190
_diffrn_reflns_Laue_measured_fraction_full 0.979
_diffrn_reflns_Laue_measured_fraction_max 0.996
_diffrn_reflns_limit_h_max 7
_diffrn_reflns_limit_h_min -7
_diffrn_reflns_limit_k_max 20
_diffrn_reflns_limit_k_min -20
_diffrn_reflns_limit_l_max 25
_diffrn_reflns_limit_l_min -25
_diffrn_reflns_number 60323
_diffrn_reflns_point_group_measured_fraction_full 0.986
_diffrn_reflns_point_group_measured_fraction_max 0.997
_diffrn_reflns_theta_full 26.000
_diffrn_reflns_theta_max 72.212
_diffrn_reflns_theta_min 3.427
_diffrn_source 'Microfocus Source'
_diffrn_source_target Cu
_diffrn_source_type 'Incoatec I\mS High Brilliance Microsource'
_diffrn_standards_number 0
_exptl_absorpt_coefficient_mu 7.342
_exptl_absorpt_correction_T_max 0.7536
_exptl_absorpt_correction_T_min 0.4165
_exptl_absorpt_correction_type multi-scan
_exptl_absorpt_process_details
;
SADABS-2014/5 (Bruker,2014/5) was used for absorption correction.
wR2(int) was 0.1395 before and 0.0833 after correction.
The Ratio of minimum to maximum transmission is 0.5527.
The \l/2 correction factor is 0.00150.
;
_exptl_crystal_colour Red
_exptl_crystal_colour_primary red
_exptl_crystal_density_diffrn 1.726
_exptl_crystal_description needle-like
_exptl_crystal_F_000 1144
_exptl_crystal_size_max 0.28
_exptl_crystal_size_mid 0.08
_exptl_crystal_size_min 0.06
_refine_diff_density_max 0.527
_refine_diff_density_min -0.645
_refine_diff_density_rms 0.085
_refine_ls_abs_structure_details
;
 Refined as an inversion twin.
;
_refine_ls_abs_structure_Flack 0.50(3)
_refine_ls_extinction_method none
_refine_ls_goodness_of_fit_ref 1.241
_refine_ls_hydrogen_treatment constr
_refine_ls_matrix_type full
_refine_ls_number_parameters 423
_refine_ls_number_reflns 4315
_refine_ls_number_restraints 148
_refine_ls_restrained_S_all 1.225
_refine_ls_R_factor_all 0.0525
_refine_ls_R_factor_gt 0.0524
_refine_ls_shift/su_max 0.000
_refine_ls_shift/su_mean 0.000
_refine_ls_structure_factor_coef Fsqd
_refine_ls_weighting_details 'w=1/[\s^2^(Fo^2^)+(0.0355P)^2^+5.3473P] where P=(Fo^2^+2Fc^2^)/3'
_refine_ls_weighting_scheme calc
_refine_ls_wR_factor_gt 0.1289
_refine_ls_wR_factor_ref 0.1290
_reflns_Friedel_coverage 0.735
_reflns_Friedel_fraction_full 1.000
_reflns_Friedel_fraction_max 0.998
_reflns_number_gt 4308
_reflns_number_total 4315
_reflns_threshold_expression 'I > 2\s(I)'
_cod_data_source_file c9dt00143c2.cif
_cod_data_source_block 3[BF4]
_cod_depositor_comments
;
The following automatic conversions were performed:

'_diffrn_radiation_probe' value 'X-ray' changed to 'x-ray' according
to
/home/data/users/saulius/crontab/automatic-downloads/rss-feeds/RSC/lib/dictionaries/cif_core.dic
dictionary named 'cif_core.dic' version 2.4.2 from 2011-04-26.

'_exptl_crystal_colour_primary' value 'Red' changed to 'red'
according to
/home/data/users/saulius/crontab/automatic-downloads/rss-feeds/RSC/lib/dictionaries/cif_core.dic
dictionary named 'cif_core.dic' version 2.4.2 from 2011-04-26.

Automatic conversion script
Id: cif_fix_values 4973 2017-02-22 13:04:09Z antanas 

 Adding full bibliography for 7700887--7700889.cif.
;
_cod_database_code 7700887
_shelx_space_group_comment
;
The symmetry employed for this shelxl refinement is uniquely defined
by the following loop, which should always be used as a source of
symmetry information in preference to the above space-group names.
They are only intended as comments.
;
_olex2_refinement_description
;
1. Twinned data refinement
 Scales: 0.50(3) 0.50(3)
2. Fixed Uiso
 At 1.2 times of:
  All C(H) groups, All C(H,H) groups
3. Uiso/Uaniso restraints and constraints
Uanis(C12) \\sim Ueq, Uanis(C22) \\sim Ueq: with sigma of 0.005 and sigma for
terminal atoms of 0.001
Uanis(C116) \\sim Ueq, Uanis(C216) \\sim Ueq: with sigma of 0.01 and sigma for
terminal atoms of 0.02
Uanis(C125) \\sim Ueq, Uanis(C221) \\sim Ueq: with sigma of 0.01 and sigma for
terminal atoms of 0.02
Uanis(F22) \\sim Ueq: with sigma of 0.01 and sigma for terminal atoms of 0.02
Uanis(N11) = Uanis(N21)
Uanis(N12) = Uanis(N22)
Uanis(C11) = Uanis(C21)
Uanis(C12) = Uanis(C22)
Uanis(C13) = Uanis(C23)
Uanis(C14) = Uanis(C24)
Uanis(C15) = Uanis(C25)
Uanis(C16) = Uanis(C26)
Uanis(C17) = Uanis(C27)
Uanis(C18) = Uanis(C28)
Uanis(C19) = Uanis(C29)
Uanis(C110) = Uanis(C210)
Uanis(C111) = Uanis(C211)
Uanis(C112) = Uanis(C212)
Uanis(C113) = Uanis(C213)
Uanis(C114) = Uanis(C214)
Uanis(C115) = Uanis(C215)
Uanis(C116) = Uanis(C216)
Uanis(C117) = Uanis(C217)
Uanis(C118) = Uanis(C218)
Uanis(C119) = Uanis(C219)
Uanis(C120) = Uanis(C220)
Uanis(C121) = Uanis(C225)
Uanis(C122) = Uanis(C224)
Uanis(C123) = Uanis(C223)
Uanis(C124) = Uanis(C222)
Uanis(C125) = Uanis(C221)
Uanis(B1) = Uanis(B2)
4. Same fragment restrains
{Ru1, Cl1, N11, N12, C11, C12, C13, C14, C15, C16, C17, C18, C19, C110, C111,
C112, C113, C114, C115, C116, C117, C118, C119, C120, C121, C122, C123, C124,
C125} sigma for 1-2: 0.02, 1-3: 0.04
as
{Ru2, Cl2, N21, N22, C21, C22, C23, C24, C25, C26, C27, C28, C29, C210, C211,
C212, C213, C214, C215, C216, C217, C218, C219, C220, C221, C222, C223, C224,
C225}
5. Others
 Sof(Ru2)=Sof(Cl2)=Sof(N21)=Sof(N22)=Sof(C21)=Sof(H21)=Sof(C22)=Sof(C23)=
 Sof(H23)=Sof(C24)=Sof(C25)=Sof(H25A)=Sof(H25B)=Sof(C26)=Sof(C27)=Sof(H27)=
 Sof(C28)=Sof(H28)=Sof(C29)=Sof(H29)=Sof(C210)=Sof(H210)=Sof(C211)=Sof(C212)=
 Sof(C213)=Sof(H213)=Sof(C214)=Sof(H214)=Sof(C215)=Sof(C216)=Sof(H216)=
 Sof(C217)=Sof(H217)=Sof(C218)=Sof(H218)=Sof(C219)=Sof(H219)=Sof(C220)=
 Sof(H220)=Sof(C221)=Sof(H221)=Sof(C222)=Sof(H222)=Sof(C223)=Sof(H223)=
 Sof(C224)=Sof(H224)=Sof(C225)=Sof(H225)=Sof(F21)=Sof(F22)=Sof(F23)=Sof(F24)=
 Sof(B2)=1-FVAR(1)
 Sof(Ru1)=Sof(Cl1)=Sof(N11)=Sof(N12)=Sof(C11)=Sof(H11)=Sof(C12)=Sof(C13)=
 Sof(H13)=Sof(C14)=Sof(C15)=Sof(H15A)=Sof(H15B)=Sof(C16)=Sof(C17)=Sof(H17)=
 Sof(C18)=Sof(H18)=Sof(C19)=Sof(H19)=Sof(C110)=Sof(H110)=Sof(C111)=Sof(C112)=
 Sof(C113)=Sof(H113)=Sof(C114)=Sof(H114)=Sof(C115)=Sof(C116)=Sof(H116)=
 Sof(C117)=Sof(H117)=Sof(C118)=Sof(H118)=Sof(C119)=Sof(H119)=Sof(C120)=
 Sof(H120)=Sof(C121)=Sof(H121)=Sof(C122)=Sof(H122)=Sof(C123)=Sof(H123)=
 Sof(C124)=Sof(H124)=Sof(C125)=Sof(H125)=Sof(F11)=Sof(F12)=Sof(F13)=Sof(F14)=
 Sof(B1)=FVAR(1)
6.a Secondary CH2 refined with riding coordinates:
 C15(H15A,H15B), C25(H25A,H25B)
6.b Aromatic/amide H refined with riding coordinates:
 C11(H11), C13(H13), C17(H17), C18(H18), C19(H19), C110(H110), C113(H113),
 C114(H114), C116(H116), C117(H117), C118(H118), C119(H119), C120(H120),
 C121(H121), C122(H122), C123(H123), C124(H124), C125(H125), C21(H21), C23(H23),
  C27(H27), C28(H28), C29(H29), C210(H210), C213(H213), C214(H214), C216(H216),
 C217(H217), C218(H218), C219(H219), C220(H220), C221(H221), C222(H222),
 C223(H223), C224(H224), C225(H225)
6.c Fitted hexagon refined as free rotating group:
 C120(C121,C122,C123,C124,C125), C220(C221,C222,C223,C224,C225)
;
_shelx_shelxl_version_number 2014/7
_olex2_submission_special_instructions 'No special instructions were received'

loop_
_space_group_symop_operation_xyz
'x, y, z'
'-x+1/2, -y, z+1/2'
'x+1/2, -y+1/2, -z'
'-x, y+1/2, -z+1/2'

loop_
_atom_site_label
_atom_site_type_symbol
_atom_site_fract_x
_atom_site_fract_y
_atom_site_fract_z
_atom_site_U_iso_or_equiv
_atom_site_adp_type
_atom_site_occupancy
_atom_site_site_symmetry_order
_atom_site_calc_flag
_atom_site_refinement_flags_posn
_atom_site_refinement_flags_adp
_atom_site_refinement_flags_occupancy
_atom_site_disorder_assembly
_atom_site_disorder_group
Ru1 Ru 0.41600(17) 0.42625(5) 0.14579(4) 0.0320(3) Uani 0.666(2) 1 d D . P A 1
Cl1 Cl 0.0742(5) 0.44068(15) 0.09998(13) 0.0386(6) Uani 0.666(2) 1 d D . P A 1
N11 N 0.511(5) 0.5022(6) 0.0708(5) 0.036(4) Uani 0.666(2) 1 d D . P A 1
N12 N 0.4666(19) 0.3448(6) 0.0709(4) 0.031(3) Uani 0.666(2) 1 d D . P A 1
C11 C 0.538(2) 0.4675(8) 0.0164(6) 0.044(4) Uani 0.666(2) 1 d D . P A 1
H11 H 0.5681 0.4981 -0.0198 0.053 Uiso 0.666(2) 1 calc R . P A 1
C12 C 0.5274(17) 0.5890(6) 0.0757(6) 0.034(2) Uani 0.666(2) 1 d D U P A 1
C13 C 0.3642(18) 0.6334(7) 0.1030(6) 0.040(2) Uani 0.666(2) 1 d D . P A 1
H13 H 0.2461 0.6073 0.1188 0.048 Uiso 0.666(2) 1 calc R . P A 1
C14 C 0.3843(18) 0.7172(6) 0.1057(5) 0.035(2) Uani 0.666(2) 1 d D . P A 1
C15 C 0.2314(19) 0.7803(6) 0.1299(6) 0.044(2) Uani 0.666(2) 1 d D . P A 1
H15A H 0.1016 0.7782 0.1063 0.053 Uiso 0.666(2) 1 calc R . P A 1
H15B H 0.2024 0.7726 0.1749 0.053 Uiso 0.666(2) 1 calc R . P A 1
C16 C 0.3436(19) 0.8597(6) 0.1184(6) 0.041(2) Uani 0.666(2) 1 d D . P A 1
C17 C 0.281(2) 0.9398(7) 0.1303(5) 0.047(2) Uani 0.666(2) 1 d D . P A 1
H17 H 0.1517 0.9503 0.1485 0.056 Uiso 0.666(2) 1 calc R . P A 1
C18 C 0.414(3) 1.0036(7) 0.1150(7) 0.052(4) Uani 0.666(2) 1 d D . P A 1
H18 H 0.3743 1.0574 0.1230 0.062 Uiso 0.666(2) 1 calc R . P A 1
C19 C 0.603(3) 0.9868(7) 0.0878(6) 0.052(3) Uani 0.666(2) 1 d D . P A 1
H19 H 0.6916 1.0300 0.0781 0.063 Uiso 0.666(2) 1 calc R . P A 1
C110 C 0.667(2) 0.9078(7) 0.0742(6) 0.048(3) Uani 0.666(2) 1 d D . P A 1
H110 H 0.7939 0.8981 0.0540 0.057 Uiso 0.666(2) 1 calc R . P A 1
C111 C 0.539(2) 0.8441(6) 0.0914(7) 0.040(3) Uani 0.666(2) 1 d D . P A 1
C112 C 0.5561(19) 0.7556(6) 0.0805(5) 0.042(3) Uani 0.666(2) 1 d D . P A 1
C113 C 0.7204(19) 0.7108(7) 0.0537(6) 0.042(2) Uani 0.666(2) 1 d D . P A 1
H113 H 0.8391 0.7370 0.0385 0.051 Uiso 0.666(2) 1 calc R . P A 1
C114 C 0.702(2) 0.6259(7) 0.0503(6) 0.042(2) Uani 0.666(2) 1 d D . P A 1
H114 H 0.8053 0.5946 0.0311 0.050 Uiso 0.666(2) 1 calc R . P A 1
C115 C 0.520(6) 0.3797(8) 0.0129(6) 0.039(8) Uani 0.666(2) 1 d D . P A 1
C116 C 0.522(2) 0.3354(8) -0.0432(6) 0.043(3) Uani 0.666(2) 1 d D U P A 1
H116 H 0.5365 0.3622 -0.0821 0.051 Uiso 0.666(2) 1 calc R . P A 1
C117 C 0.504(9) 0.2514(9) -0.0415(9) 0.046(7) Uani 0.666(2) 1 d D . P A 1
H117 H 0.5155 0.2204 -0.0785 0.055 Uiso 0.666(2) 1 calc R . P A 1
C118 C 0.4688(19) 0.2146(9) 0.0171(8) 0.034(4) Uani 0.666(2) 1 d D . P A 1
H118 H 0.4541 0.1582 0.0199 0.041 Uiso 0.666(2) 1 calc R . P A 1
C119 C 0.4552(19) 0.2631(7) 0.0719(7) 0.038(3) Uani 0.666(2) 1 d D . P A 1
H119 H 0.4372 0.2372 0.1110 0.046 Uiso 0.666(2) 1 calc R . P A 1
C120 C 0.5026(14) 0.3406(4) 0.2208(4) 0.0424(17) Uani 0.666(2) 1 d D . P A 1
H120 H 0.5167 0.2841 0.2192 0.051 Uiso 0.666(2) 1 calc R . P A 1
C121 C 0.3123(12) 0.3752(5) 0.2374(4) 0.040(3) Uani 0.666(2) 1 d DG . P A 1
H121 H 0.1991 0.3418 0.2468 0.048 Uiso 0.666(2) 1 calc R . P A 1
C122 C 0.2912(11) 0.4597(6) 0.2398(4) 0.056(4) Uani 0.666(2) 1 d DG . P A 1
H122 H 0.1639 0.4828 0.2509 0.068 Uiso 0.666(2) 1 calc R . P A 1
C123 C 0.4604(14) 0.5095(4) 0.2257(4) 0.047(4) Uani 0.666(2) 1 d DG . P A 1
H123 H 0.4463 0.5660 0.2274 0.057 Uiso 0.666(2) 1 calc R . P A 1
C124 C 0.6507(11) 0.4749(6) 0.2091(4) 0.046(3) Uani 0.666(2) 1 d DG . P A 1
H124 H 0.7639 0.5083 0.1997 0.055 Uiso 0.666(2) 1 calc R . P A 1
C125 C 0.6718(10) 0.3904(6) 0.2067(4) 0.043(3) Uani 0.666(2) 1 d DG U P A 1
H125 H 0.7991 0.3673 0.1956 0.052 Uiso 0.666(2) 1 calc R . P A 1
Ru2 Ru 0.5730(4) 0.42855(10) 0.14278(7) 0.0446(8) Uani 0.334(2) 1 d D . P A 2
Cl2 Cl 0.9131(13) 0.4439(3) 0.0956(3) 0.0487(15) Uani 0.334(2) 1 d D . P A 2
N21 N 0.468(10) 0.5021(11) 0.0680(8) 0.036(4) Uani 0.334(2) 1 d D . P A 2
N22 N 0.529(5) 0.3440(12) 0.0704(8) 0.031(3) Uani 0.334(2) 1 d D . P A 2
C21 C 0.449(5) 0.4658(15) 0.0137(11) 0.044(4) Uani 0.334(2) 1 d D . P A 2
H21 H 0.4240 0.4952 -0.0235 0.053 Uiso 0.334(2) 1 calc R . P A 2
C22 C 0.454(3) 0.5893(11) 0.0714(13) 0.034(2) Uani 0.334(2) 1 d D U P A 2
C23 C 0.616(3) 0.6359(11) 0.0975(11) 0.040(2) Uani 0.334(2) 1 d D . P A 2
H23 H 0.7351 0.6106 0.1132 0.048 Uiso 0.334(2) 1 calc R . P A 2
C24 C 0.597(3) 0.7207(11) 0.0996(10) 0.035(2) Uani 0.334(2) 1 d D . P A 2
C25 C 0.748(3) 0.7826(11) 0.1266(12) 0.044(2) Uani 0.334(2) 1 d D . P A 2
H25A H 0.7703 0.7743 0.1719 0.053 Uiso 0.334(2) 1 calc R . P A 2
H25B H 0.8815 0.7805 0.1047 0.053 Uiso 0.334(2) 1 calc R . P A 2
C26 C 0.636(4) 0.8621(11) 0.1137(12) 0.041(2) Uani 0.334(2) 1 d D . P A 2
C27 C 0.692(4) 0.9420(12) 0.1287(11) 0.047(2) Uani 0.334(2) 1 d D . P A 2
H27 H 0.8213 0.9527 0.1467 0.056 Uiso 0.334(2) 1 calc R . P A 2
C28 C 0.556(5) 1.0050(13) 0.1169(15) 0.052(4) Uani 0.334(2) 1 d D . P A 2
H28 H 0.5968 1.0586 0.1245 0.062 Uiso 0.334(2) 1 calc R . P A 2
C29 C 0.361(4) 0.9886(14) 0.0940(15) 0.052(3) Uani 0.334(2) 1 d D . P A 2
H29 H 0.2674 1.0315 0.0887 0.063 Uiso 0.334(2) 1 calc R . P A 2
C210 C 0.298(4) 0.9094(11) 0.0784(12) 0.048(3) Uani 0.334(2) 1 d D . P A 2
H210 H 0.1636 0.8989 0.0639 0.057 Uiso 0.334(2) 1 calc R . P A 2
C211 C 0.441(4) 0.8471(11) 0.0853(17) 0.040(3) Uani 0.334(2) 1 d D . P A 2
C212 C 0.416(4) 0.7575(11) 0.0799(11) 0.042(3) Uani 0.334(2) 1 d D . P A 2
C213 C 0.257(3) 0.7121(11) 0.0510(11) 0.042(2) Uani 0.334(2) 1 d D . P A 2
H213 H 0.1410 0.7380 0.0335 0.051 Uiso 0.334(2) 1 calc R . P A 2
C214 C 0.275(4) 0.6271(11) 0.0492(11) 0.042(2) Uani 0.334(2) 1 d D . P A 2
H214 H 0.1668 0.5957 0.0328 0.050 Uiso 0.334(2) 1 calc R . P A 2
C215 C 0.470(16) 0.3779(15) 0.0125(12) 0.039(8) Uani 0.334(2) 1 d D . P A 2
C216 C 0.442(5) 0.3308(17) -0.0414(12) 0.043(3) Uani 0.334(2) 1 d D U P A 2
H216 H 0.4060 0.3547 -0.0801 0.051 Uiso 0.334(2) 1 calc R . P A 2
C217 C 0.47(2) 0.2472(19) -0.0365(18) 0.046(7) Uani 0.334(2) 1 d D . P A 2
H217 H 0.4476 0.2142 -0.0720 0.055 Uiso 0.334(2) 1 calc R . P A 2
C218 C 0.530(6) 0.2122(18) 0.0208(17) 0.034(4) Uani 0.334(2) 1 d D . P A 2
H218 H 0.5626 0.1569 0.0233 0.041 Uiso 0.334(2) 1 calc R . P A 2
C219 C 0.541(4) 0.2622(14) 0.0747(15) 0.038(3) Uani 0.334(2) 1 d D . P A 2
H219 H 0.5566 0.2382 0.1147 0.046 Uiso 0.334(2) 1 calc R . P A 2
C220 C 0.506(3) 0.3446(9) 0.2215(7) 0.0424(17) Uani 0.334(2) 1 d D . P A 2
H220 H 0.4980 0.2878 0.2215 0.051 Uiso 0.334(2) 1 calc R . P A 2
C221 C 0.694(2) 0.3831(12) 0.2339(6) 0.043(3) Uani 0.334(2) 1 d DG U P A 2
H221 H 0.8130 0.3522 0.2422 0.052 Uiso 0.334(2) 1 calc R . P A 2
C222 C 0.706(2) 0.4679(13) 0.2340(6) 0.046(3) Uani 0.334(2) 1 d DG . P A 2
H222 H 0.8322 0.4937 0.2422 0.055 Uiso 0.334(2) 1 calc R . P A 2
C223 C 0.529(3) 0.5142(9) 0.2216(7) 0.047(4) Uani 0.334(2) 1 d DG . P A 2
H223 H 0.5365 0.5709 0.2217 0.057 Uiso 0.334(2) 1 calc R . P A 2
C224 C 0.340(2) 0.4756(12) 0.2093(7) 0.056(4) Uani 0.334(2) 1 d DG . P A 2
H224 H 0.2214 0.5065 0.2010 0.068 Uiso 0.334(2) 1 calc R . P A 2
C225 C 0.3285(19) 0.3908(12) 0.2092(7) 0.040(3) Uani 0.334(2) 1 d DG . P A 2
H225 H 0.2022 0.3650 0.2009 0.048 Uiso 0.334(2) 1 calc R . P A 2
F11 F -0.010(4) 0.589(2) 0.3187(12) 0.055(5) Uani 0.666(2) 1 d . . P A 1
F12 F -0.002(3) 0.6385(13) 0.2176(8) 0.056(4) Uani 0.666(2) 1 d . . P A 1
F13 F 0.078(2) 0.7243(6) 0.2956(5) 0.067(3) Uani 0.666(2) 1 d . . P A 1
F14 F -0.2494(15) 0.6749(6) 0.2968(5) 0.067(2) Uani 0.666(2) 1 d . . P A 1
B1 B -0.046(4) 0.658(3) 0.283(3) 0.050(8) Uani 0.666(2) 1 d . . P A 1
F21 F 0.033(7) 0.591(4) 0.306(2) 0.044(8) Uani 0.334(2) 1 d . . P A 2
F22 F -0.067(8) 0.650(3) 0.216(2) 0.072(11) Uani 0.334(2) 1 d . U P A 2
F23 F -0.076(5) 0.7244(12) 0.3001(10) 0.080(6) Uani 0.334(2) 1 d . . P A 2
F24 F 0.235(3) 0.6739(13) 0.2965(15) 0.099(9) Uani 0.334(2) 1 d . . P A 2
B2 B 0.023(11) 0.659(7) 0.282(6) 0.050(8) Uani 0.334(2) 1 d . . P A 2

loop_
_atom_site_aniso_label
_atom_site_aniso_U_11
_atom_site_aniso_U_22
_atom_site_aniso_U_33
_atom_site_aniso_U_23
_atom_site_aniso_U_13
_atom_site_aniso_U_12
Ru1 0.0353(6) 0.0291(4) 0.0315(4) -0.0031(4) 0.0009(4) -0.0001(4)
Cl1 0.0385(14) 0.0332(14) 0.0439(13) -0.0060(10) -0.0037(13) 0.0038(12)
N11 0.042(13) 0.031(3) 0.034(3) -0.001(2) -0.001(4) -0.007(4)
N12 0.031(10) 0.028(3) 0.033(3) -0.006(2) 0.001(4) 0.000(4)
C11 0.055(13) 0.042(4) 0.035(4) 0.003(3) -0.006(7) -0.005(7)
C12 0.037(5) 0.033(3) 0.031(3) -0.001(3) 0.000(4) 0.003(4)
C13 0.053(6) 0.035(5) 0.033(5) 0.004(4) -0.003(5) 0.010(5)
C14 0.049(5) 0.032(4) 0.024(4) -0.004(4) -0.004(4) -0.002(5)
C15 0.056(6) 0.035(5) 0.042(5) -0.004(4) 0.001(5) 0.005(5)
C16 0.062(7) 0.026(4) 0.035(5) 0.000(4) -0.007(5) 0.004(5)
C17 0.066(7) 0.040(5) 0.035(5) -0.002(4) -0.006(5) 0.009(5)
C18 0.091(11) 0.023(5) 0.040(6) -0.005(4) 0.010(11) 0.013(9)
C19 0.088(9) 0.024(5) 0.044(6) -0.005(5) 0.018(7) -0.011(6)
C110 0.065(7) 0.033(5) 0.046(6) 0.003(4) -0.003(5) 0.001(5)
C111 0.061(12) 0.029(4) 0.030(5) 0.001(3) -0.021(8) 0.000(6)
C112 0.062(8) 0.033(4) 0.032(4) 0.000(4) -0.018(6) 0.022(7)
C113 0.054(6) 0.033(4) 0.039(5) 0.007(4) 0.000(5) -0.001(5)
C114 0.059(6) 0.031(4) 0.036(5) -0.001(4) -0.010(5) 0.011(5)
C115 0.05(2) 0.036(4) 0.034(4) -0.005(3) 0.009(5) -0.005(5)
C116 0.050(9) 0.040(4) 0.038(4) -0.006(3) 0.005(6) -0.003(6)
C117 0.06(2) 0.036(4) 0.039(5) -0.009(3) 0.021(8) -0.008(6)
C118 0.020(11) 0.033(4) 0.049(5) -0.006(3) -0.007(6) 0.006(5)
C119 0.047(10) 0.028(3) 0.040(4) 0.001(3) -0.009(7) 0.014(6)
C120 0.058(4) 0.035(4) 0.034(3) 0.004(3) -0.003(4) -0.001(4)
C121 0.039(5) 0.046(7) 0.035(7) 0.014(5) 0.011(6) -0.007(5)
C122 0.067(9) 0.072(9) 0.030(7) -0.008(6) 0.027(6) 0.016(7)
C123 0.074(12) 0.034(4) 0.034(4) -0.011(3) -0.003(6) -0.007(6)
C124 0.056(9) 0.048(6) 0.033(8) -0.005(6) -0.009(5) -0.009(6)
C125 0.041(5) 0.053(5) 0.036(7) 0.003(5) -0.017(5) 0.015(4)
Ru2 0.083(2) 0.0258(8) 0.0251(8) -0.0023(8) 0.0023(11) -0.0142(11)
Cl2 0.079(5) 0.032(3) 0.035(3) -0.005(2) 0.001(3) -0.002(3)
N21 0.042(13) 0.031(3) 0.034(3) -0.001(2) -0.001(4) -0.007(4)
N22 0.031(10) 0.028(3) 0.033(3) -0.006(2) 0.001(4) 0.000(4)
C21 0.055(13) 0.042(4) 0.035(4) 0.003(3) -0.006(7) -0.005(7)
C22 0.037(5) 0.033(3) 0.031(3) -0.001(3) 0.000(4) 0.003(4)
C23 0.053(6) 0.035(5) 0.033(5) 0.004(4) -0.003(5) 0.010(5)
C24 0.049(5) 0.032(4) 0.024(4) -0.004(4) -0.004(4) -0.002(5)
C25 0.056(6) 0.035(5) 0.042(5) -0.004(4) 0.001(5) 0.005(5)
C26 0.062(7) 0.026(4) 0.035(5) 0.000(4) -0.007(5) 0.004(5)
C27 0.066(7) 0.040(5) 0.035(5) -0.002(4) -0.006(5) 0.009(5)
C28 0.091(11) 0.023(5) 0.040(6) -0.005(4) 0.010(11) 0.013(9)
C29 0.088(9) 0.024(5) 0.044(6) -0.005(5) 0.018(7) -0.011(6)
C210 0.065(7) 0.033(5) 0.046(6) 0.003(4) -0.003(5) 0.001(5)
C211 0.061(12) 0.029(4) 0.030(5) 0.001(3) -0.021(8) 0.000(6)
C212 0.062(8) 0.033(4) 0.032(4) 0.000(4) -0.018(6) 0.022(7)
C213 0.054(6) 0.033(4) 0.039(5) 0.007(4) 0.000(5) -0.001(5)
C214 0.059(6) 0.031(4) 0.036(5) -0.001(4) -0.010(5) 0.011(5)
C215 0.05(2) 0.036(4) 0.034(4) -0.005(3) 0.009(5) -0.005(5)
C216 0.050(9) 0.040(4) 0.038(4) -0.006(3) 0.005(6) -0.003(6)
C217 0.06(2) 0.036(4) 0.039(5) -0.009(3) 0.021(8) -0.008(6)
C218 0.020(11) 0.033(4) 0.049(5) -0.006(3) -0.007(6) 0.006(5)
C219 0.047(10) 0.028(3) 0.040(4) 0.001(3) -0.009(7) 0.014(6)
C220 0.058(4) 0.035(4) 0.034(3) 0.004(3) -0.003(4) -0.001(4)
C221 0.041(5) 0.053(5) 0.036(7) 0.003(5) -0.017(5) 0.015(4)
C222 0.056(9) 0.048(6) 0.033(8) -0.005(6) -0.009(5) -0.009(6)
C223 0.074(12) 0.034(4) 0.034(4) -0.011(3) -0.003(6) -0.007(6)
C224 0.067(9) 0.072(9) 0.030(7) -0.008(6) 0.027(6) 0.016(7)
C225 0.039(5) 0.046(7) 0.035(7) 0.014(5) 0.011(6) -0.007(5)
F11 0.089(15) 0.039(6) 0.037(9) 0.007(6) 0.022(7) -0.005(9)
F12 0.087(13) 0.053(6) 0.028(5) -0.002(4) 0.011(7) 0.012(8)
F13 0.078(6) 0.050(5) 0.074(6) -0.014(4) 0.023(7) -0.025(6)
F14 0.068(6) 0.059(6) 0.074(6) 0.003(5) 0.024(5) 0.015(5)
B1 0.08(2) 0.035(5) 0.040(5) -0.002(4) 0.02(2) 0.00(2)
F21 0.050(15) 0.053(15) 0.029(16) 0.000(12) 0.019(10) 0.004(11)
F22 0.08(2) 0.08(2) 0.058(14) 0.005(12) -0.022(14) 0.007(16)
F23 0.118(18) 0.048(11) 0.075(13) -0.003(9) 0.014(16) 0.012(15)
F24 0.061(12) 0.061(13) 0.17(3) 0.008(15) -0.033(14) -0.023(11)
B2 0.08(2) 0.035(5) 0.040(5) -0.002(4) 0.02(2) 0.00(2)

loop_
_atom_type_symbol
_atom_type_description
_atom_type_scat_dispersion_real
_atom_type_scat_dispersion_imag
_atom_type_scat_source
C C 0.0181 0.0091 'International Tables Vol C Tables 4.2.6.8 and 6.1.1.4'
H H 0.0000 0.0000 'International Tables Vol C Tables 4.2.6.8 and 6.1.1.4'
B B 0.0090 0.0039 'International Tables Vol C Tables 4.2.6.8 and 6.1.1.4'
Cl Cl 0.3639 0.7018 'International Tables Vol C Tables 4.2.6.8 and 6.1.1.4'
F F 0.0727 0.0534 'International Tables Vol C Tables 4.2.6.8 and 6.1.1.4'
N N 0.0311 0.0180 'International Tables Vol C Tables 4.2.6.8 and 6.1.1.4'
Ru Ru 0.0552 3.2960 'International Tables Vol C Tables 4.2.6.8 and 6.1.1.4'

loop_
_geom_angle_atom_site_label_1
_geom_angle_atom_site_label_2
_geom_angle_atom_site_label_3
_geom_angle
N11 Ru1 Cl1 84.7(8)
N11 Ru1 C120 148.1(8)
N11 Ru1 C121 165.8(4)
N11 Ru1 C122 129.2(4)
N11 Ru1 C123 99.6(4)
N11 Ru1 C124 92.3(6)
N11 Ru1 C125 112.5(8)
N12 Ru1 Cl1 84.5(3)
N12 Ru1 N11 76.7(4)
N12 Ru1 C120 95.3(4)
N12 Ru1 C121 117.5(4)
N12 Ru1 C122 153.1(4)
N12 Ru1 C123 163.5(4)
N12 Ru1 C124 126.1(4)
N12 Ru1 C125 98.8(4)
C120 Ru1 Cl1 125.7(3)
C120 Ru1 C121 37.05(10)
C120 Ru1 C122 66.78(15)
C121 Ru1 Cl1 96.3(2)
C122 Ru1 Cl1 90.1(2)
C122 Ru1 C121 36.89(10)
C123 Ru1 Cl1 111.4(3)
C123 Ru1 C120 79.31(14)
C123 Ru1 C121 66.79(15)
C123 Ru1 C122 37.06(10)
C124 Ru1 Cl1 147.6(3)
C124 Ru1 C120 67.42(15)
C124 Ru1 C121 79.31(14)
C124 Ru1 C122 67.11(15)
C124 Ru1 C123 37.38(10)
C124 Ru1 C125 37.55(10)
C125 Ru1 Cl1 162.8(2)
C125 Ru1 C120 37.37(11)
C125 Ru1 C121 67.09(15)
C125 Ru1 C122 79.31(14)
C125 Ru1 C123 67.43(15)
C11 N11 Ru1 116.2(9)
C11 N11 C12 119.6(12)
C12 N11 Ru1 123.9(10)
C115 N12 Ru1 115.8(7)
C119 N12 Ru1 128.2(9)
C119 N12 C115 116.0(10)
N11 C11 H11 120.8
N11 C11 C115 118.4(12)
C115 C11 H11 120.8
C13 C12 N11 119.4(15)
C114 C12 N11 117.9(14)
C114 C12 C13 122.6(10)
C12 C13 H13 121.2
C14 C13 C12 117.6(11)
C14 C13 H13 121.2
C13 C14 C15 129.3(10)
C112 C14 C13 120.9(10)
C112 C14 C15 109.7(9)
C14 C15 H15A 111.2
C14 C15 H15B 111.2
H15A C15 H15B 109.1
C16 C15 C14 103.0(9)
C16 C15 H15A 111.2
C16 C15 H15B 111.2
C17 C16 C15 130.3(11)
C17 C16 C111 120.0(11)
C111 C16 C15 109.7(9)
C16 C17 H17 120.2
C18 C17 C16 119.5(12)
C18 C17 H17 120.2
C17 C18 H18 120.4
C19 C18 C17 119.3(11)
C19 C18 H18 120.4
C18 C19 H19 118.8
C18 C19 C110 122.5(12)
C110 C19 H19 118.8
C19 C110 H110 120.8
C111 C110 C19 118.3(12)
C111 C110 H110 120.8
C16 C111 C112 108.0(10)
C110 C111 C16 120.3(10)
C110 C111 C112 131.4(13)
C14 C112 C111 109.3(10)
C14 C112 C113 121.2(9)
C113 C112 C111 129.3(11)
C112 C113 H113 120.8
C114 C113 C112 118.4(11)
C114 C113 H113 120.8
C12 C114 C113 119.1(11)
C12 C114 H114 120.5
C113 C114 H114 120.5
N12 C115 C11 112.7(12)
C116 C115 N12 122.3(13)
C116 C115 C11 124.4(13)
C115 C116 H116 120.0
C117 C116 C115 120.0(13)
C117 C116 H116 120.0
C116 C117 H117 121.0
C116 C117 C118 118.0(14)
C118 C117 H117 121.0
C117 C118 H118 120.3
C117 C118 C119 119.4(12)
C119 C118 H118 120.3
N12 C119 C118 123.4(12)
N12 C119 H119 118.3
C118 C119 H119 118.3
Ru1 C120 H120 129.7
C121 C120 Ru1 72.2(2)
C121 C120 H120 120.0
C121 C120 C125 120.0
C125 C120 Ru1 70.6(2)
C125 C120 H120 120.0
Ru1 C121 H121 130.2
C120 C121 Ru1 70.8(2)
C120 C121 H121 120.0
C122 C121 Ru1 71.5(2)
C122 C121 C120 120.0
C122 C121 H121 120.0
Ru1 C122 H122 130.2
C121 C122 Ru1 71.6(2)
C121 C122 H122 120.0
C123 C122 Ru1 70.7(2)
C123 C122 C121 120.0
C123 C122 H122 120.0
Ru1 C123 H123 129.6
C122 C123 Ru1 72.2(2)
C122 C123 H123 120.0
C124 C123 Ru1 70.6(2)
C124 C123 C122 120.0
C124 C123 H123 120.0
Ru1 C124 H124 129.1
C123 C124 Ru1 72.0(2)
C123 C124 H124 120.0
C123 C124 C125 120.0
C125 C124 Ru1 71.2(2)
C125 C124 H124 120.0
Ru1 C125 H125 129.1
C120 C125 Ru1 72.0(2)
C120 C125 H125 120.0
C124 C125 Ru1 71.2(2)
C124 C125 C120 120.0
C124 C125 H125 120.0
N21 Ru2 Cl2 85.7(17)
N21 Ru2 C220 149.7(18)
N21 Ru2 C221 164.6(8)
N21 Ru2 C222 127.7(8)
N21 Ru2 C223 99.0(7)
N21 Ru2 C224 93.1(14)
N21 Ru2 C225 114.1(17)
N22 Ru2 Cl2 83.8(9)
N22 Ru2 N21 78.0(8)
N22 Ru2 C220 96.1(7)
N22 Ru2 C221 117.3(8)
N22 Ru2 C222 152.6(9)
N22 Ru2 C223 164.6(10)
N22 Ru2 C224 127.6(10)
N22 Ru2 C225 100.4(9)
C220 Ru2 Cl2 123.6(5)
C220 Ru2 C221 36.98(17)
C221 Ru2 Cl2 94.1(4)
C222 Ru2 Cl2 88.6(5)
C222 Ru2 C220 66.7(2)
C222 Ru2 C221 36.99(17)
C223 Ru2 Cl2 111.2(5)
C223 Ru2 C220 78.9(3)
C223 Ru2 C221 66.7(3)
C223 Ru2 C222 37.06(18)
C223 Ru2 C225 66.8(3)
C224 Ru2 Cl2 147.7(6)
C224 Ru2 C220 66.8(3)
C224 Ru2 C221 78.9(3)
C224 Ru2 C222 66.8(3)
C224 Ru2 C223 37.10(18)
C224 Ru2 C225 37.09(17)
C225 Ru2 Cl2 160.2(5)
C225 Ru2 C220 37.03(17)
C225 Ru2 C221 66.7(3)
C225 Ru2 C222 78.9(3)
C21 N21 Ru2 115.2(16)
C21 N21 C22 119.9(18)
C22 N21 Ru2 123.9(17)
C215 N22 Ru2 114.3(13)
C219 N22 Ru2 127.5(17)
C219 N22 C215 118.1(18)
N21 C21 H21 121.1
N21 C21 C215 117.8(19)
C215 C21 H21 121.1
C23 C22 N21 121(3)
C214 C22 N21 119(3)
C214 C22 C23 120.2(16)
C22 C23 H23 120.4
C24 C23 C22 119.2(17)
C24 C23 H23 120.4
C23 C24 C25 128.3(18)
C212 C24 C23 120.3(16)
C212 C24 C25 111.2(15)
C24 C25 H25A 111.4
C24 C25 H25B 111.4
H25A C25 H25B 109.3
C26 C25 C24 101.7(15)
C26 C25 H25A 111.4
C26 C25 H25B 111.4
C27 C26 C25 130.4(19)
C27 C26 C211 119.1(18)
C211 C26 C25 110.4(15)
C26 C27 H27 119.9
C28 C27 C26 120(2)
C28 C27 H27 119.9
C27 C28 H28 120.1
C29 C28 C27 120(2)
C29 C28 H28 120.1
C28 C29 H29 119.0
C28 C29 C210 122(2)
C210 C29 H29 119.0
C29 C210 H210 121.1
C211 C210 C29 118(2)
C211 C210 H210 121.1
C26 C211 C212 107.7(15)
C210 C211 C26 120.6(17)
C210 C211 C212 130(2)
C24 C212 C211 108.6(16)
C24 C212 C213 120.9(16)
C213 C212 C211 129.8(17)
C212 C213 H213 120.7
C214 C213 C212 118.6(18)
C214 C213 H213 120.7
C22 C214 C213 120.5(19)
C22 C214 H214 119.7
C213 C214 H214 119.7
N22 C215 C21 114.0(19)
C216 C215 N22 122(2)
C216 C215 C21 124(2)
C215 C216 H216 120.8
C215 C216 C217 118(2)
C217 C216 H216 120.8
C216 C217 H217 119.7
C216 C217 C218 121(3)
C218 C217 H217 119.7
C217 C218 H218 120.9
C217 C218 C219 118(2)
C219 C218 H218 120.9
N22 C219 C218 122(2)
N22 C219 H219 119.1
C218 C219 H219 119.1
Ru2 C220 H220 129.5
C221 C220 Ru2 71.6(4)
C221 C220 H220 120.0
C221 C220 C225 120.0
C225 C220 Ru2 71.3(4)
C225 C220 H220 120.0
Ru2 C221 H221 129.6
C220 C221 Ru2 71.5(4)
C220 C221 H221 120.0
C220 C221 C222 120.0
C222 C221 Ru2 71.4(4)
C222 C221 H221 120.0
Ru2 C222 H222 129.5
C221 C222 Ru2 71.6(4)
C221 C222 H222 120.0
C223 C222 Ru2 71.3(4)
C223 C222 C221 120.0
C223 C222 H222 120.0
Ru2 C223 H223 129.4
C222 C223 Ru2 71.6(4)
C222 C223 H223 120.0
C224 C223 Ru2 71.4(4)
C224 C223 C222 120.0
C224 C223 H223 120.0
Ru2 C224 H224 129.3
C223 C224 Ru2 71.5(4)
C223 C224 H224 120.0
C223 C224 C225 120.0
C225 C224 Ru2 71.6(4)
C225 C224 H224 120.0
Ru2 C225 H225 129.4
C220 C225 Ru2 71.6(4)
C220 C225 H225 120.0
C224 C225 Ru2 71.3(4)
C224 C225 C220 120.0
C224 C225 H225 120.0
F11 B1 F12 108(4)
F11 B1 F13 116(4)
F13 B1 F12 104(3)
F14 B1 F11 102(3)
F14 B1 F12 116(4)
F14 B1 F13 111(4)
F21 B2 F22 108(9)
F21 B2 F23 131(9)
F21 B2 F24 91(7)
F23 B2 F22 99(7)
F23 B2 F24 106(8)
F24 B2 F22 126(7)

loop_
_geom_bond_atom_site_label_1
_geom_bond_atom_site_label_2
_geom_bond_distance
Ru1 Cl1 2.405(3)
Ru1 N11 2.095(14)
Ru1 N12 2.083(8)
Ru1 C120 2.178(7)
Ru1 C121 2.197(6)
Ru1 C122 2.196(6)
Ru1 C123 2.178(7)
Ru1 C124 2.159(6)
Ru1 C125 2.160(7)
N11 C11 1.285(14)
N11 C12 1.428(12)
N12 C115 1.385(19)
N12 C119 1.340(12)
C11 H11 0.9300
C11 C115 1.443(13)
C12 C13 1.397(14)
C12 C114 1.377(16)
C13 H13 0.9300
C13 C14 1.380(14)
C14 C15 1.511(14)
C14 C112 1.374(15)
C15 H15A 0.9700
C15 H15B 0.9700
C15 C16 1.504(15)
C16 C17 1.394(15)
C16 C111 1.398(18)
C17 H17 0.9300
C17 C18 1.384(17)
C18 H18 0.9300
C18 C19 1.369(18)
C19 H19 0.9300
C19 C110 1.387(16)
C110 H110 0.9300
C110 C111 1.375(16)
C111 C112 1.471(13)
C112 C113 1.402(15)
C113 H113 0.9300
C113 C114 1.397(14)
C114 H114 0.9300
C115 C116 1.381(14)
C116 H116 0.9300
C116 C117 1.380(15)
C117 H117 0.9300
C117 C118 1.38(2)
C118 H118 0.9300
C118 C119 1.399(13)
C119 H119 0.9300
C120 H120 0.9300
C120 C121 1.3900
C120 C125 1.3900
C121 H121 0.9300
C121 C122 1.3900
C122 H122 0.9300
C122 C123 1.3900
C123 H123 0.9300
C123 C124 1.3900
C124 H124 0.9300
C124 C125 1.3900
C125 H125 0.9300
Ru2 Cl2 2.409(8)
Ru2 N21 2.09(2)
Ru2 N22 2.071(14)
Ru2 C220 2.191(11)
Ru2 C221 2.192(11)
Ru2 C222 2.189(11)
Ru2 C223 2.185(11)
Ru2 C224 2.184(11)
Ru2 C225 2.186(11)
N21 C21 1.29(2)
N21 C22 1.431(18)
N22 C215 1.39(2)
N22 C219 1.345(19)
C21 H21 0.9300
C21 C215 1.44(2)
C22 C23 1.40(2)
C22 C214 1.38(2)
C23 H23 0.9300
C23 C24 1.39(2)
C24 C25 1.52(2)
C24 C212 1.37(2)
C25 H25A 0.9700
C25 H25B 0.9700
C25 C26 1.51(2)
C26 C27 1.39(2)
C26 C211 1.41(2)
C27 H27 0.9300
C27 C28 1.37(2)
C28 H28 0.9300
C28 C29 1.37(3)
C29 H29 0.9300
C29 C210 1.40(2)
C210 H210 0.9300
C210 C211 1.38(2)
C211 C212 1.48(2)
C212 C213 1.40(2)
C213 H213 0.9300
C213 C214 1.40(2)
C214 H214 0.9300
C215 C216 1.38(2)
C216 H216 0.9300
C216 C217 1.38(2)
C217 H217 0.9300
C217 C218 1.39(3)
C218 H218 0.9300
C218 C219 1.40(2)
C219 H219 0.9300
C220 H220 0.9300
C220 C221 1.3900
C220 C225 1.3900
C221 H221 0.9300
C221 C222 1.3900
C222 H222 0.9300
C222 C223 1.3900
C223 H223 0.9300
C223 C224 1.3900
C224 H224 0.9300
C224 C225 1.3900
C225 H225 0.9300
F11 B1 1.37(7)
F12 B1 1.43(6)
F13 B1 1.38(5)
F14 B1 1.36(3)
F21 B2 1.23(15)
F22 B2 1.51(14)
F23 B2 1.30(12)
F24 B2 1.41(8)

loop_
_geom_torsion_atom_site_label_1
_geom_torsion_atom_site_label_2
_geom_torsion_atom_site_label_3
_geom_torsion_atom_site_label_4
_geom_torsion
Ru1 N11 C11 C115 -6(3)
Ru1 N11 C12 C13 -47(2)
Ru1 N11 C12 C114 135.7(17)
Ru1 N12 C115 C11 2(3)
Ru1 N12 C115 C116 -169(2)
Ru1 N12 C119 C118 172.4(9)
Ru1 C120 C121 C122 -53.9(2)
Ru1 C120 C125 C124 54.7(2)
Ru1 C121 C122 C123 -53.6(2)
Ru1 C122 C123 C124 -54.0(2)
Ru1 C123 C124 C125 -54.7(2)
Ru1 C124 C125 C120 -55.1(2)
N11 C11 C115 N12 2(4)
N11 C11 C115 C116 173(3)
N11 C12 C13 C14 -178.8(11)
N11 C12 C114 C113 179.2(12)
N12 C115 C116 C117 -10(5)
C11 N11 C12 C13 127(2)
C11 N11 C12 C114 -51(3)
C11 C115 C116 C117 180(3)
C12 N11 C11 C115 -180(2)
C12 C13 C14 C15 177.4(11)
C12 C13 C14 C112 2.1(17)
C13 C12 C114 C113 2.2(19)
C13 C14 C15 C16 -178.6(12)
C13 C14 C112 C111 -178.7(11)
C13 C14 C112 C113 -2.7(18)
C14 C15 C16 C17 179.3(13)
C14 C15 C16 C111 -0.6(14)
C14 C112 C113 C114 2.9(18)
C15 C14 C112 C111 5.2(13)
C15 C14 C112 C113 -178.8(11)
C15 C16 C17 C18 -179.6(14)
C15 C16 C111 C110 177.4(12)
C15 C16 C111 C112 3.6(15)
C16 C17 C18 C19 1(2)
C16 C111 C112 C14 -5.5(14)
C16 C111 C112 C113 178.9(12)
C17 C16 C111 C110 -2(2)
C17 C16 C111 C112 -176.3(11)
C17 C18 C19 C110 1(2)
C18 C19 C110 C111 -3(2)
C19 C110 C111 C16 4(2)
C19 C110 C111 C112 175.9(14)
C110 C111 C112 C14 -178.4(14)
C110 C111 C112 C113 6(2)
C111 C16 C17 C18 0.3(19)
C111 C112 C113 C114 178.1(12)
C112 C14 C15 C16 -2.9(13)
C112 C113 C114 C12 -2.7(18)
C114 C12 C13 C14 -1.9(18)
C115 N12 C119 C118 -8(2)
C115 C116 C117 C118 4(6)
C116 C117 C118 C119 -1(5)
C117 C118 C119 N12 3(3)
C119 N12 C115 C11 -177.4(18)
C119 N12 C115 C116 12(4)
C120 C121 C122 Ru1 53.6(2)
C120 C121 C122 C123 0.0
C121 C120 C125 Ru1 -54.7(2)
C121 C120 C125 C124 0.0
C121 C122 C123 Ru1 54.0(2)
C121 C122 C123 C124 0.0
C122 C123 C124 Ru1 54.7(2)
C122 C123 C124 C125 0.0
C123 C124 C125 Ru1 55.1(2)
C123 C124 C125 C120 0.0
C125 C120 C121 Ru1 53.9(2)
C125 C120 C121 C122 0.0
Ru2 N21 C21 C215 10(8)
Ru2 N21 C22 C23 45(5)
Ru2 N21 C22 C214 -135(4)
Ru2 N22 C215 C21 0(9)
Ru2 N22 C215 C216 177(6)
Ru2 N22 C219 C218 -173(3)
Ru2 C220 C221 C222 54.4(4)
Ru2 C220 C225 C224 -54.5(4)
Ru2 C221 C222 C223 54.4(3)
Ru2 C222 C223 C224 54.6(4)
Ru2 C223 C224 C225 54.7(3)
Ru2 C224 C225 C220 54.6(3)
N21 C21 C215 N22 -6(10)
N21 C21 C215 C216 176(7)
N21 C22 C23 C24 180(3)
N21 C22 C214 C213 -179(3)
N22 C215 C216 C217 2(12)
C21 N21 C22 C23 -123(5)
C21 N21 C22 C214 58(6)
C21 C215 C216 C217 179(9)
C22 N21 C21 C215 179(6)
C22 C23 C24 C25 179(2)
C22 C23 C24 C212 4(4)
C23 C22 C214 C213 1(4)
C23 C24 C25 C26 180(2)
C23 C24 C212 C211 -178(3)
C23 C24 C212 C213 -7(4)
C24 C25 C26 C27 178(3)
C24 C25 C26 C211 2(3)
C24 C212 C213 C214 7(4)
C25 C24 C212 C211 6(3)
C25 C24 C212 C213 178(2)
C25 C26 C27 C28 -174(3)
C25 C26 C211 C210 170(3)
C25 C26 C211 C212 1(4)
C26 C27 C28 C29 4(5)
C26 C211 C212 C24 -5(4)
C26 C211 C212 C213 -175(3)
C27 C26 C211 C210 -7(5)
C27 C26 C211 C212 -175(2)
C27 C28 C29 C210 -4(5)
C28 C29 C210 C211 -2(5)
C29 C210 C211 C26 7(5)
C29 C210 C211 C212 172(3)
C210 C211 C212 C24 -172(3)
C210 C211 C212 C213 18(6)
C211 C26 C27 C28 1(4)
C211 C212 C213 C214 176(3)
C212 C24 C25 C26 -5(3)
C212 C213 C214 C22 -4(4)
C214 C22 C23 C24 -1(4)
C215 N22 C219 C218 11(7)
C215 C216 C217 C218 -2(14)
C216 C217 C218 C219 7(13)
C217 C218 C219 N22 -11(8)
C219 N22 C215 C21 176(5)
C219 N22 C215 C216 -6(11)
C220 C221 C222 Ru2 -54.4(3)
C220 C221 C222 C223 0.0
C221 C220 C225 Ru2 54.5(4)
C221 C220 C225 C224 0.0
C221 C222 C223 Ru2 -54.6(4)
C221 C222 C223 C224 0.0
C222 C223 C224 Ru2 -54.7(3)
C222 C223 C224 C225 0.0
C223 C224 C225 Ru2 -54.6(3)
C223 C224 C225 C220 0.0
C225 C220 C221 Ru2 -54.4(4)
C225 C220 C221 C222 0.0

loop_
_twin_individual_id
_twin_individual_mass_fraction_refined
1 0.50(3)
2 0.50(3)
